data_7700966
loop_
_publ_author_name
'Rabanzo-Castillo, Kristel M'
'Hanif, Muhammad'
'S\"ohnel, Tilo'
'Leitao, Erin M.'

_publ_section_title
;
 Synthesis, characterisation and electronic properties of naphthalene
 bridged disilanes.
;
_journal_issue 37
_journal_name_full 'Dalton transactions (Cambridge, England : 2003)'
_journal_page_first 13971
_journal_page_last 13980
_journal_paper_doi 10.1039/c9dt03058a
_journal_volume 48
_journal_year 2019
_chemical_formula_moiety 'C14 H18 O0.1 Si2'
_chemical_formula_sum 'C14 H18 O0.1 Si2'
_chemical_formula_weight 243.98
_space_group_crystal_system monoclinic
_space_group_IT_number 14
_space_group_name_Hall '-P 2yn'
_space_group_name_H-M_alt 'P 1 21/n 1'
_symmetry_space_group_name_Hall '-P 2yn'
_symmetry_space_group_name_H-M 'P 1 21/n 1'
_atom_sites_solution_hydrogens mixed
_audit_creation_date 2019-06-28
_audit_creation_method
;
Olex2 1.2
(compiled 2018.05.29 svn.r3510 for OlexSys, GUI svn.r5506)
;
_audit_update_record
;
2019-06-28 deposited with the CCDC.    2019-08-29 downloaded from the CCDC.
;
_cell_angle_alpha 90
_cell_angle_beta 94.0488(19)
_cell_angle_gamma 90
_cell_formula_units_Z 4
_cell_length_a 8.35819(19)
_cell_length_b 8.27537(16)
_cell_length_c 19.9683(4)
_cell_measurement_reflns_used 7409
_cell_measurement_temperature 99.97(13)
_cell_measurement_theta_max 74.0190
_cell_measurement_theta_min 5.6320
_cell_volume 1377.70(5)
_computing_cell_refinement 'CrysAlisPro 1.171.40.23a (Rigaku OD, 2018)'
_computing_data_collection 'CrysAlisPro 1.171.40.23a (Rigaku OD, 2018)'
_computing_data_reduction 'CrysAlisPro 1.171.40.23a (Rigaku OD, 2018)'
_computing_molecular_graphics 'Olex2 (Dolomanov et al., 2009)'
_computing_publication_material 'Olex2 (Dolomanov et al., 2009)'
_computing_structure_refinement 'ShelXL (Sheldrick, 2015)'
_diffrn_ambient_environment N~2~
_diffrn_ambient_temperature 99.97(13)
_diffrn_detector 'CCD plate'
_diffrn_detector_type 'Pilatus 200K'
_diffrn_measured_fraction_theta_full 1.000
_diffrn_measured_fraction_theta_max 0.984
_diffrn_measurement_details
;
List of Runs (angles in degrees, time in seconds):

  # Type    Start    End  Width  t~exp~   \w     \q     \k     \f   Frames
#--------------------------------------------------------------------------
  1  \w    -28.00  75.00   0.50    0.33    --   47.48 -79.00-119.00  206
  2  \w     22.00  65.00   0.50    0.33    --   47.48  79.00   4.00   86
  3  \w     70.00  98.00   0.50    0.33    --   47.48  79.00   4.00   56
  4  \w    -85.00 -14.00   0.50    1.30    --  -90.25  79.00   4.00  142
  5  \w     29.00  97.00   0.50    1.30    --  101.53 -79.00-119.00  136
  6  \w    125.00 155.00   0.50    1.30    --  101.53  79.00   4.00   60
  7  \w   -123.00 -72.00   0.50    0.33    --  -47.48-125.00 -60.00  102
  8  \w    -27.00   1.00   0.50    0.33    --  -47.48  79.00   4.00   56
  9  \w   -120.00 -92.00   0.50    0.33    --  -47.48-125.00  90.00   56
 10  \w   -116.00 -79.00   0.50    0.33    --  -47.48-125.00 150.00   74
 11  \w   -118.00 -44.00   0.50    0.33    --  -47.48 -57.00-180.00  148
 12  \w   -124.00 -99.00   0.50    0.33    --  -47.48-125.00-180.00   50
 13  \w   -111.00 -68.00   0.50    1.30    --  -90.25 -61.00 150.00   86
 14  \w   -124.00 -82.00   0.50    1.30    --  -90.25 -94.00-180.00   84
 15  \w   -161.00-119.00   0.50    1.30    --  -90.25 -61.00 150.00   84
 16  \w   -168.00 -94.00   0.50    1.30    --  -90.25 -94.00 -90.00  148
 17  \w   -158.00 -79.00   0.50    1.30    --  -90.25-111.00 -30.00  158
 18  \w     77.00 107.00   0.50    1.30    --  101.53  77.00  60.00   60
 19  \w    148.00 174.00   0.50    1.30    --  101.53  77.00 -60.00   52
 20  \w     81.00 175.00   0.50    1.30    --  101.53  61.00  30.00  188
 21  \w     22.00  89.00   0.50    1.30    --  101.53 -94.00-180.00  134
 22  \w     79.00 141.00   0.50    1.30    --  101.53  77.00 -60.00  124
 23  \w     84.00 110.00   0.50    1.30    --  101.53  45.00  60.00   52
 24  \w     43.00  90.00   0.50    1.30    --  101.53 -45.00 -90.00   94
 25  \w     81.00 175.00   0.50    1.30    --  101.53  61.00 120.00  188
 26  \w    123.00 155.00   0.50    1.30    --  101.53  30.00 -60.00   64
 27  \w     60.00 149.00   0.50    1.30    --  101.53 178.00 150.00  178
 28  \w    119.00 150.00   0.50    1.30    --  101.53  45.00  60.00   62
 29  \w     25.00 111.00   0.50    1.30    --  101.53-111.00 -30.00  172
 30  \w    123.00 167.00   0.50    1.30    --  101.53  77.00  60.00   88
 31  \w     83.00 117.00   0.50    1.30    --  101.53  30.00 -60.00   68
;
_diffrn_measurement_device 'four-circle diffractometer'
_diffrn_measurement_device_type 'XtaLAB Synergy, Dualflex, Pilatus 200K'
_diffrn_measurement_method '\w scans'
_diffrn_orient_matrix_type 'CrysAlisPro convention (1999,Acta A55,543-557)'
_diffrn_orient_matrix_UB_11 0.0048244000
_diffrn_orient_matrix_UB_12 -0.0843973000
_diffrn_orient_matrix_UB_13 -0.0685413000
_diffrn_orient_matrix_UB_21 -0.1061578000
_diffrn_orient_matrix_UB_22 0.1344979000
_diffrn_orient_matrix_UB_23 -0.0328376000
_diffrn_orient_matrix_UB_31 0.1511809000
_diffrn_orient_matrix_UB_32 0.0972704000
_diffrn_orient_matrix_UB_33 -0.0142041000
_diffrn_radiation_monochromator mirror
_diffrn_radiation_probe x-ray
_diffrn_radiation_type CuK\a
_diffrn_radiation_wavelength 1.54184
_diffrn_reflns_av_R_equivalents 0.0326
_diffrn_reflns_av_unetI/netI 0.0238
_diffrn_reflns_Laue_measured_fraction_full 1.000
_diffrn_reflns_Laue_measured_fraction_max 0.984
_diffrn_reflns_limit_h_max 10
_diffrn_reflns_limit_h_min -10
_diffrn_reflns_limit_k_max 9
_diffrn_reflns_limit_k_min -10
_diffrn_reflns_limit_l_max 24
_diffrn_reflns_limit_l_min -24
_diffrn_reflns_number 14649
_diffrn_reflns_point_group_measured_fraction_full 1.000
_diffrn_reflns_point_group_measured_fraction_max 0.984
_diffrn_reflns_theta_full 67.684
_diffrn_reflns_theta_max 74.196
_diffrn_reflns_theta_min 4.440
_diffrn_source 'micro-focus sealed X-ray tube'
_diffrn_source_type 'PhotonJet (Cu) X-ray Source'
_exptl_absorpt_coefficient_mu 2.102
_exptl_absorpt_correction_T_max 1.00000
_exptl_absorpt_correction_T_min 0.92036
_exptl_absorpt_correction_type multi-scan
_exptl_absorpt_process_details
;
CrysAlisPro 1.171.40.23a (Rigaku Oxford Diffraction, 2018)
Empirical absorption correction using spherical harmonics,
 implemented in SCALE3 ABSPACK scaling algorithm.
;
_exptl_crystal_density_diffrn 1.176
_exptl_crystal_description block
_exptl_crystal_F_000 523
_exptl_crystal_size_max 0.2
_exptl_crystal_size_mid 0.15
_exptl_crystal_size_min 0.1
_refine_diff_density_max 0.249
_refine_diff_density_min -0.280
_refine_diff_density_rms 0.041
_refine_ls_extinction_method none
_refine_ls_goodness_of_fit_ref 1.055
_refine_ls_hydrogen_treatment mixed
_refine_ls_matrix_type full
_refine_ls_number_parameters 205
_refine_ls_number_reflns 2767
_refine_ls_number_restraints 6
_refine_ls_restrained_S_all 1.057
_refine_ls_R_factor_all 0.0334
_refine_ls_R_factor_gt 0.0296
_refine_ls_shift/su_max 0.000
_refine_ls_shift/su_mean 0.000
_refine_ls_structure_factor_coef Fsqd
_refine_ls_weighting_details 'w=1/[\s^2^(Fo^2^)+(0.0331P)^2^+0.5914P] where P=(Fo^2^+2Fc^2^)/3'
_refine_ls_weighting_scheme calc
_refine_ls_wR_factor_gt 0.0734
_refine_ls_wR_factor_ref 0.0756
_reflns_Friedel_coverage 0.000
_reflns_number_gt 2526
_reflns_number_total 2767
_reflns_threshold_expression 'I > 2\s(I)'
_cod_data_source_file c9dt03058a2.cif
_cod_data_source_block cpd_169_split
_cod_depositor_comments 'Adding full bibliography for 7700964--7700969.cif.'
_cod_original_formula_sum 'C14 H18 O0.10 Si2'
_cod_database_code 7700966
_shelx_shelxl_version_number 2016/6
_chemical_oxdiff_formula C14H18Si2
_shelx_space_group_comment
;
The symmetry employed for this shelxl refinement is uniquely defined
by the following loop, which should always be used as a source of
symmetry information in preference to the above space-group names.
They are only intended as comments.
;
_shelx_estimated_absorpt_t_max 0.817
_shelx_estimated_absorpt_t_min 0.679
_reflns_odcompleteness_completeness 99.93
_reflns_odcompleteness_iscentric 1
_reflns_odcompleteness_theta 68.13
_olex2_refinement_description
;
1. Fixed Uiso
 At 1.5 times of:
  All C(H,H,H) groups
2. Restrained distances
 Si1A-O1 = Si2A-O1
 1.64 with sigma of 0.02
 Si1A-C2A = Si1A-C1A
 1.89 with sigma of 0.02
 Si2A-C4A = Si2A-C3A
 1.89 with sigma of 0.02
3. Uiso/Uaniso restraints and constraints
Uanis(Si1) = Uanis(Si1A)
Uanis(Si2) = Uanis(Si2A)
Uanis(C4) = Uanis(C4A)
Uanis(C3) = Uanis(C3A)
Uanis(C2) = Uanis(C2A)
Uanis(C1) = Uanis(C1A)
4. Others
 Sof(Si1)=Sof(Si2)=Sof(C1)=Sof(H1A)=Sof(H1B)=Sof(H1C)=Sof(C2)=Sof(H2A)=
 Sof(H2B)=Sof(H2C)=Sof(C3)=Sof(H3A)=Sof(H3B)=Sof(H3C)=Sof(C4)=Sof(H4A)=Sof(H4B)=
 Sof(H4C)=1-FVAR(1)
 Sof(Si1A)=Sof(Si2A)=Sof(O1)=Sof(C1A)=Sof(H1AA)=Sof(H1AB)=Sof(H1AC)=Sof(C2A)=
 Sof(H2AA)=Sof(H2AB)=Sof(H2AC)=Sof(C3A)=Sof(H3AA)=Sof(H3AB)=Sof(H3AC)=Sof(C4A)=
 Sof(H4AA)=Sof(H4AB)=Sof(H4AC)=FVAR(1)
5.a Idealised Me refined as rotating group:
 C1(H1A,H1B,H1C), C2(H2A,H2B,H2C), C3(H3A,H3B,H3C), C4(H4A,H4B,H4C), C1A(H1AA,
 H1AB,H1AC), C2A(H2AA,H2AB,H2AC), C3A(H3AA,H3AB,H3AC), C4A(H4AA,H4AB,H4AC)
;
_olex2_submission_special_instructions 'No special instructions were received'
_oxdiff_exptl_absorpt_empirical_details
;
Empirical correction (ABSPACK) includes:
- Absorption correction using spherical harmonics
- Frame scaling
;
_oxdiff_exptl_absorpt_empirical_full_max 1.229
_oxdiff_exptl_absorpt_empirical_full_min 0.859

loop_
_space_group_symop_operation_xyz
'x, y, z'
'-x+1/2, y+1/2, -z+1/2'
'-x, -y, -z'
'x-1/2, -y-1/2, z-1/2'

loop_
_atom_site_label
_atom_site_type_symbol
_atom_site_fract_x
_atom_site_fract_y
_atom_site_fract_z
_atom_site_U_iso_or_equiv
_atom_site_adp_type
_atom_site_occupancy
_atom_site_site_symmetry_order
_atom_site_calc_flag
_atom_site_refinement_flags_posn
_atom_site_refinement_flags_occupancy
_atom_site_disorder_assembly
_atom_site_disorder_group
C5 C 0.24289(16) 0.43659(16) 0.37603(6) 0.0205(3) Uani 1 1 d . . . .
C6 C 0.11152(17) 0.53449(17) 0.36151(7) 0.0241(3) Uani 1 1 d . . . .
H6 H 0.010(2) 0.511(2) 0.3796(8) 0.025(4) Uiso 1 1 d . . . .
C7 C 0.11895(18) 0.67199(17) 0.31994(8) 0.0282(3) Uani 1 1 d . . . .
H7 H 0.022(2) 0.736(2) 0.3088(9) 0.034(5) Uiso 1 1 d . . . .
C8 C 0.25893(18) 0.71101(17) 0.29248(7) 0.0272(3) Uani 1 1 d . . . .
H8 H 0.266(2) 0.801(2) 0.2649(9) 0.031(4) Uiso 1 1 d . . . .
C9 C 0.39818(16) 0.61518(16) 0.30516(7) 0.0227(3) Uani 1 1 d . . . .
C10 C 0.54426(18) 0.65249(18) 0.27651(7) 0.0263(3) Uani 1 1 d . . . .
H10 H 0.546(2) 0.747(2) 0.2494(9) 0.032(4) Uiso 1 1 d . . . .
C11 C 0.67635(17) 0.55659(18) 0.28826(7) 0.0272(3) Uani 1 1 d . . . .
H11 H 0.776(2) 0.583(2) 0.2688(8) 0.031(4) Uiso 1 1 d . . . .
C12 C 0.66927(17) 0.41971(18) 0.32998(7) 0.0244(3) Uani 1 1 d . . . .
H12 H 0.766(2) 0.353(2) 0.3376(9) 0.034(5) Uiso 1 1 d . . . .
C13 C 0.53147(15) 0.37851(16) 0.36015(6) 0.0203(3) Uani 1 1 d . . . .
C14 C 0.39101(15) 0.47681(15) 0.34736(6) 0.0195(3) Uani 1 1 d . . . .
Si1 Si 0.24421(12) 0.25191(12) 0.43104(5) 0.01939(16) Uani 0.904(4) 1 d . P A 1
Si2 Si 0.51335(13) 0.19945(9) 0.41661(4) 0.01979(16) Uani 0.904(4) 1 d . P A 1
C1 C 0.0922(8) 0.1018(4) 0.3957(3) 0.0289(7) Uani 0.904(4) 1 d . P A 1
H1A H -0.011976 0.151157 0.392031 0.043 Uiso 0.904(4) 1 calc GR P A 1
H1B H 0.090705 0.009848 0.424999 0.043 Uiso 0.904(4) 1 calc GR P A 1
H1C H 0.120223 0.067651 0.352130 0.043 Uiso 0.904(4) 1 calc GR P A 1
C2 C 0.1913(3) 0.3087(3) 0.51745(11) 0.0308(5) Uani 0.904(4) 1 d . P A 1
H2A H 0.268752 0.384342 0.536544 0.046 Uiso 0.904(4) 1 calc GR P A 1
H2B H 0.191254 0.213718 0.545045 0.046 Uiso 0.904(4) 1 calc GR P A 1
H2C H 0.086694 0.357189 0.515079 0.046 Uiso 0.904(4) 1 calc GR P A 1
C3 C 0.5598(3) 0.0125(3) 0.36917(16) 0.0302(6) Uani 0.904(4) 1 d . P A 1
H3A H 0.489383 0.005758 0.329147 0.045 Uiso 0.904(4) 1 calc GR P A 1
H3B H 0.544752 -0.080550 0.396735 0.045 Uiso 0.904(4) 1 calc GR P A 1
H3C H 0.668989 0.016336 0.357273 0.045 Uiso 0.904(4) 1 calc GR P A 1
C4 C 0.6562(2) 0.2199(3) 0.49283(10) 0.0299(4) Uani 0.904(4) 1 d . P A 1
H4A H 0.763565 0.230859 0.479225 0.045 Uiso 0.904(4) 1 calc GR P A 1
H4B H 0.649476 0.125543 0.520456 0.045 Uiso 0.904(4) 1 calc GR P A 1
H4C H 0.628740 0.313764 0.517833 0.045 Uiso 0.904(4) 1 calc GR P A 1
Si1A Si 0.2137(11) 0.2527(14) 0.4384(5) 0.01939(16) Uani 0.096(4) 1 d D P A 2
Si2A Si 0.5536(10) 0.1903(11) 0.4212(5) 0.01979(16) Uani 0.096(4) 1 d D P A 2
O1 O 0.3831(10) 0.1632(14) 0.4502(6) 0.034(4) Uani 0.096(4) 1 d D P A 2
C1A C 0.092(8) 0.080(5) 0.401(3) 0.0289(7) Uani 0.096(4) 1 d D P A 2
H1AA H -0.000248 0.121177 0.375304 0.043 Uiso 0.096(4) 1 calc GR P A 2
H1AB H 0.058957 0.011396 0.436067 0.043 Uiso 0.096(4) 1 calc GR P A 2
H1AC H 0.156663 0.018593 0.371944 0.043 Uiso 0.096(4) 1 calc GR P A 2
C2A C 0.146(3) 0.326(4) 0.5201(11) 0.0308(5) Uani 0.096(4) 1 d D P A 2
H2AA H 0.131402 0.234925 0.549040 0.046 Uiso 0.096(4) 1 calc GR P A 2
H2AB H 0.046009 0.382240 0.512383 0.046 Uiso 0.096(4) 1 calc GR P A 2
H2AC H 0.225092 0.397013 0.540809 0.046 Uiso 0.096(4) 1 calc GR P A 2
C3A C 0.602(4) 0.006(4) 0.3705(19) 0.0302(6) Uani 0.096(4) 1 d D P A 2
H3AA H 0.554606 0.017186 0.325494 0.045 Uiso 0.096(4) 1 calc GR P A 2
H3AB H 0.559888 -0.088653 0.390725 0.045 Uiso 0.096(4) 1 calc GR P A 2
H3AC H 0.716255 -0.004121 0.369389 0.045 Uiso 0.096(4) 1 calc GR P A 2
C4A C 0.707(2) 0.235(4) 0.4901(11) 0.0299(4) Uani 0.096(4) 1 d D P A 2
H4AA H 0.655108 0.273914 0.528371 0.045 Uiso 0.096(4) 1 calc GR P A 2
H4AB H 0.779461 0.314997 0.475674 0.045 Uiso 0.096(4) 1 calc GR P A 2
H4AC H 0.765007 0.137631 0.502156 0.045 Uiso 0.096(4) 1 calc GR P A 2

loop_
_atom_site_aniso_label
_atom_site_aniso_U_11
_atom_site_aniso_U_22
_atom_site_aniso_U_33
_atom_site_aniso_U_23
_atom_site_aniso_U_13
_atom_site_aniso_U_12
C5 0.0232(6) 0.0191(6) 0.0191(6) -0.0038(5) 0.0007(5) -0.0013(5)
C6 0.0226(7) 0.0226(7) 0.0271(7) -0.0036(5) 0.0006(5) -0.0007(5)
C7 0.0272(7) 0.0227(7) 0.0336(8) -0.0020(6) -0.0059(6) 0.0033(6)
C8 0.0341(8) 0.0211(7) 0.0254(7) 0.0035(6) -0.0050(6) -0.0013(6)
C9 0.0280(7) 0.0208(7) 0.0190(6) -0.0018(5) -0.0013(5) -0.0042(5)
C10 0.0353(8) 0.0240(7) 0.0197(6) 0.0009(5) 0.0031(6) -0.0084(6)
C11 0.0278(7) 0.0311(8) 0.0235(7) -0.0017(6) 0.0068(6) -0.0077(6)
C12 0.0232(7) 0.0260(7) 0.0243(7) -0.0037(5) 0.0030(5) -0.0015(5)
C13 0.0223(6) 0.0202(6) 0.0184(6) -0.0039(5) 0.0015(5) -0.0024(5)
C14 0.0235(6) 0.0180(6) 0.0167(6) -0.0034(5) -0.0001(5) -0.0025(5)
Si1 0.0198(4) 0.0192(2) 0.0196(3) 0.00086(19) 0.0037(2) -0.0009(3)
Si2 0.0192(4) 0.0186(2) 0.0215(2) 0.00141(16) 0.0010(3) 0.0008(3)
C1 0.0311(8) 0.0212(15) 0.0337(13) 0.0063(12) -0.0027(9) -0.0044(12)
C2 0.0337(14) 0.0354(11) 0.0241(7) 0.0009(7) 0.0077(9) 0.0017(11)
C3 0.0321(15) 0.0225(8) 0.0367(9) 0.0000(6) 0.0075(12) 0.0007(10)
C4 0.0253(11) 0.0365(10) 0.0275(8) 0.0062(7) -0.0012(8) -0.0037(9)
Si1A 0.0198(4) 0.0192(2) 0.0196(3) 0.00086(19) 0.0037(2) -0.0009(3)
Si2A 0.0192(4) 0.0186(2) 0.0215(2) 0.00141(16) 0.0010(3) 0.0008(3)
O1 0.008(5) 0.048(7) 0.045(7) -0.002(5) 0.009(4) 0.000(4)
C1A 0.0311(8) 0.0212(15) 0.0337(13) 0.0063(12) -0.0027(9) -0.0044(12)
C2A 0.0337(14) 0.0354(11) 0.0241(7) 0.0009(7) 0.0077(9) 0.0017(11)
C3A 0.0321(15) 0.0225(8) 0.0367(9) 0.0000(6) 0.0075(12) 0.0007(10)
C4A 0.0253(11) 0.0365(10) 0.0275(8) 0.0062(7) -0.0012(8) -0.0037(9)

loop_
_atom_type_symbol
_atom_type_description
_atom_type_scat_dispersion_real
_atom_type_scat_dispersion_imag
_atom_type_scat_source
C C 0.0181 0.0091 'International Tables Vol C Tables 4.2.6.8 and 6.1.1.4'
H H 0.0000 0.0000 'International Tables Vol C Tables 4.2.6.8 and 6.1.1.4'
O O 0.0492 0.0322 'International Tables Vol C Tables 4.2.6.8 and 6.1.1.4'
Si Si 0.2541 0.3302 'International Tables Vol C Tables 4.2.6.8 and 6.1.1.4'

loop_
_geom_angle_atom_site_label_1
_geom_angle_atom_site_label_2
_geom_angle_atom_site_label_3
_geom_angle
C6 C5 C14 118.37(12)
C6 C5 Si1 124.87(11)
C6 C5 Si1A 116.7(3)
C14 C5 Si1 116.76(10)
C14 C5 Si1A 124.9(3)
C5 C6 H6 120.6(10)
C5 C6 C7 121.97(13)
C7 C6 H6 117.4(10)
C6 C7 H7 119.8(10)
C8 C7 C6 120.06(13)
C8 C7 H7 120.0(10)
C7 C8 H8 121.2(11)
C7 C8 C9 120.83(13)
C9 C8 H8 118.0(11)
C8 C9 C10 121.73(13)
C8 C9 C14 119.15(12)
C10 C9 C14 119.12(13)
C9 C10 H10 117.3(10)
C11 C10 C9 120.83(13)
C11 C10 H10 121.9(10)
C10 C11 H11 120.5(10)
C10 C11 C12 120.06(13)
C12 C11 H11 119.4(10)
C11 C12 H12 118.5(10)
C13 C12 C11 121.85(13)
C13 C12 H12 119.6(10)
C12 C13 C14 118.65(12)
C12 C13 Si2 124.29(11)
C12 C13 Si2A 114.8(3)
C14 C13 Si2 117.06(10)
C14 C13 Si2A 126.5(3)
C9 C14 C5 119.62(12)
C9 C14 C13 119.48(12)
C13 C14 C5 120.90(12)
C5 Si1 Si2 92.58(6)
C1 Si1 C5 110.00(16)
C1 Si1 Si2 117.6(2)
C2 Si1 C5 110.01(10)
C2 Si1 Si2 117.02(8)
C2 Si1 C1 108.3(2)
C13 Si2 Si1 92.69(6)
C13 Si2 C4 110.06(8)
C3 Si2 C13 108.73(12)
C3 Si2 Si1 117.00(7)
C3 Si2 C4 110.07(11)
C4 Si2 Si1 116.62(7)
Si1 C1 H1A 109.5
Si1 C1 H1B 109.5
Si1 C1 H1C 109.5
H1A C1 H1B 109.5
H1A C1 H1C 109.5
H1B C1 H1C 109.5
Si1 C2 H2A 109.5
Si1 C2 H2B 109.5
Si1 C2 H2C 109.5
H2A C2 H2B 109.5
H2A C2 H2C 109.5
H2B C2 H2C 109.5
Si2 C3 H3A 109.5
Si2 C3 H3B 109.5
Si2 C3 H3C 109.5
H3A C3 H3B 109.5
H3A C3 H3C 109.5
H3B C3 H3C 109.5
Si2 C4 H4A 109.5
Si2 C4 H4B 109.5
Si2 C4 H4C 109.5
H4A C4 H4B 109.5
H4A C4 H4C 109.5
H4B C4 H4C 109.5
O1 Si1A C5 107.4(6)
O1 Si1A C1A 99(2)
O1 Si1A C2A 110.0(12)
C1A Si1A C5 115(2)
C2A Si1A C5 111.0(12)
C2A Si1A C1A 114(3)
O1 Si2A C13 106.8(6)
O1 Si2A C3A 108.2(12)
O1 Si2A C4A 110.3(10)
C3A Si2A C13 108.6(13)
C4A Si2A C13 109.4(10)
C4A Si2A C3A 113.3(14)
Si2A O1 Si1A 133.4(9)
Si1A C1A H1AA 109.5
Si1A C1A H1AB 109.5
Si1A C1A H1AC 109.5
H1AA C1A H1AB 109.5
H1AA C1A H1AC 109.5
H1AB C1A H1AC 109.5
Si1A C2A H2AA 109.5
Si1A C2A H2AB 109.5
Si1A C2A H2AC 109.5
H2AA C2A H2AB 109.5
H2AA C2A H2AC 109.5
H2AB C2A H2AC 109.5
Si2A C3A H3AA 109.5
Si2A C3A H3AB 109.5
Si2A C3A H3AC 109.5
H3AA C3A H3AB 109.5
H3AA C3A H3AC 109.5
H3AB C3A H3AC 109.5
Si2A C4A H4AA 109.5
Si2A C4A H4AB 109.5
Si2A C4A H4AC 109.5
H4AA C4A H4AB 109.5
H4AA C4A H4AC 109.5
H4AB C4A H4AC 109.5

loop_
_geom_bond_atom_site_label_1
_geom_bond_atom_site_label_2
_geom_bond_distance
C5 C6 1.3788(19)
C5 C14 1.4392(18)
C5 Si1 1.8817(16)
C5 Si1A 1.993(11)
C6 H6 0.968(16)
C6 C7 1.413(2)
C7 H7 0.980(18)
C7 C8 1.365(2)
C8 H8 0.929(18)
C8 C9 1.416(2)
C9 C10 1.418(2)
C9 C14 1.4254(18)
C10 H10 0.949(18)
C10 C11 1.366(2)
C11 H11 0.968(17)
C11 C12 1.410(2)
C12 H12 0.980(18)
C12 C13 1.3798(19)
C13 C14 1.4363(18)
C13 Si2 1.8745(15)
C13 Si2A 1.978(9)
Si1 Si2 2.329(2)
Si1 C1 1.878(3)
Si1 C2 1.871(2)
Si2 C3 1.869(2)
Si2 C4 1.875(2)
C1 H1A 0.9600
C1 H1B 0.9600
C1 H1C 0.9600
C2 H2A 0.9600
C2 H2B 0.9600
C2 H2C 0.9600
C3 H3A 0.9600
C3 H3B 0.9600
C3 H3C 0.9600
C4 H4A 0.9600
C4 H4B 0.9600
C4 H4C 0.9600
Si1A O1 1.600(12)
Si1A C1A 1.88(2)
Si1A C2A 1.864(17)
Si2A O1 1.592(11)
Si2A C3A 1.890(19)
Si2A C4A 1.849(17)
C1A H1AA 0.9600
C1A H1AB 0.9600
C1A H1AC 0.9600
C2A H2AA 0.9600
C2A H2AB 0.9600
C2A H2AC 0.9600
C3A H3AA 0.9600
C3A H3AB 0.9600
C3A H3AC 0.9600
C4A H4AA 0.9600
C4A H4AB 0.9600
C4A H4AC 0.9600

loop_
_geom_torsion_atom_site_label_1
_geom_torsion_atom_site_label_2
_geom_torsion_atom_site_label_3
_geom_torsion_atom_site_label_4
_geom_torsion
C5 C6 C7 C8 0.3(2)
C5 Si1A O1 Si2A -2.3(15)
C6 C5 C14 C9 -0.01(18)
C6 C5 C14 C13 -179.40(12)
C6 C5 Si1 Si2 -179.98(11)
C6 C5 Si1 C1 59.3(3)
C6 C5 Si1 C2 -59.95(15)
C6 C7 C8 C9 -0.1(2)
C7 C8 C9 C10 179.25(13)
C7 C8 C9 C14 -0.2(2)
C8 C9 C10 C11 -178.64(13)
C8 C9 C14 C5 0.25(19)
C8 C9 C14 C13 179.65(12)
C9 C10 C11 C12 -0.8(2)
C10 C9 C14 C5 -179.22(12)
C10 C9 C14 C13 0.18(18)
C10 C11 C12 C13 -0.2(2)
C11 C12 C13 C14 1.2(2)
C11 C12 C13 Si2 -179.59(11)
C11 C12 C13 Si2A -176.1(3)
C12 C13 C14 C5 178.22(12)
C12 C13 C14 C9 -1.17(18)
C12 C13 Si2 Si1 -178.36(11)
C12 C13 Si2 C3 -58.64(14)
C12 C13 Si2 C4 61.99(14)
C13 Si2A O1 Si1A 1.0(14)
C14 C5 C6 C7 -0.3(2)
C14 C5 Si1 Si2 0.06(10)
C14 C5 Si1 C1 -120.6(3)
C14 C5 Si1 C2 120.09(11)
C14 C9 C10 C11 0.8(2)
C14 C13 Si2 Si1 0.85(10)
C14 C13 Si2 C3 120.57(11)
C14 C13 Si2 C4 -118.80(12)
Si1 C5 C6 C7 179.76(11)
Si1 C5 C14 C9 179.95(10)
Si1 C5 C14 C13 0.56(16)
Si2 C13 C14 C5 -1.03(16)
Si2 C13 C14 C9 179.57(10)
Si1A C5 C6 C7 177.6(4)
Si1A C5 C14 C9 -177.8(4)
Si1A C5 C14 C13 2.9(4)
Si2A C13 C14 C5 -4.8(4)
Si2A C13 C14 C9 175.9(3)
C1A Si1A O1 Si2A 117(2)
C2A Si1A O1 Si2A -123.2(16)
C3A Si2A O1 Si1A -115.8(17)
C4A Si2A O1 Si1A 119.8(15)
